data_4131009
loop_
_publ_author_name
'Wang, Xiao-Ye'
'Wang, Xin-Chang'
'Narita, Akimitsu'
'Wagner, Manfred'
'Cao, Xiao-Yu'
'Feng, Xinliang'
'M\"ullen, Klaus'

_publ_section_title
;
 Synthesis, Structure, and Chiroptical Properties of a Double
 [7]Heterohelicene.
;
_journal_issue 39
_journal_name_full 'Journal of the American Chemical Society'
_journal_page_first 12783
_journal_page_last 12786
_journal_paper_doi 10.1021/jacs.6b08664
_journal_volume 138
_journal_year 2016
_chemical_formula_moiety 'C50 H37 Br O4'
_chemical_formula_sum 'C50 H37 Br O4'
_chemical_formula_weight 781.70
_space_group_crystal_system trigonal
_space_group_IT_number 148
_space_group_name_Hall '-R 3'
_space_group_name_H-M_alt 'R -3 :H'
_atom_sites_solution_hydrogens geom
_audit_creation_method SHELXL-2014/7
_cell_angle_alpha 90
_cell_angle_beta 90
_cell_angle_gamma 120
_cell_formula_units_Z 9
_cell_length_a 32.9726(10)
_cell_length_b 32.9726(10)
_cell_length_c 10.6792(3)
_cell_measurement_reflns_used 15691
_cell_measurement_temperature 193(2)
_cell_measurement_theta_max 28.60
_cell_measurement_theta_min 2.14
_cell_volume 10054.9(5)
_computing_cell_refinement 'STOE X-AREA'
_computing_data_collection 'STOE X-AREA'
_computing_data_reduction 'STOE X-RED'
_computing_structure_refinement 'SHELXL-2014/7 (Sheldrick, 2014)'
_computing_structure_solution SHELXT-2014
_diffrn_ambient_temperature 193(2)
_diffrn_detector 'image plate (34 cm diameter)'
_diffrn_detector_area_resol_mean 6.67
_diffrn_detector_type STOE
_diffrn_measured_fraction_theta_full 1.000
_diffrn_measured_fraction_theta_max 0.996
_diffrn_measurement_details ' 210 frames, detector distance = 70 mm'
_diffrn_measurement_device '2-circle goniometer'
_diffrn_measurement_device_type 'STOE IPDS 2T'
_diffrn_measurement_method 'rotation method'
_diffrn_radiation_type MoK\a
_diffrn_radiation_wavelength 0.71073
_diffrn_reflns_av_R_equivalents 0.0452
_diffrn_reflns_av_unetI/netI 0.0380
_diffrn_reflns_Laue_measured_fraction_full 1.000
_diffrn_reflns_Laue_measured_fraction_max 0.996
_diffrn_reflns_limit_h_max 44
_diffrn_reflns_limit_h_min -42
_diffrn_reflns_limit_k_max 44
_diffrn_reflns_limit_k_min -44
_diffrn_reflns_limit_l_max 12
_diffrn_reflns_limit_l_min -14
_diffrn_reflns_number 26930
_diffrn_reflns_point_group_measured_fraction_full 1.000
_diffrn_reflns_point_group_measured_fraction_max 0.996
_diffrn_reflns_theta_full 25.242
_diffrn_reflns_theta_max 28.505
_diffrn_reflns_theta_min 2.140
_diffrn_source 'sealed X-ray tube, 12 x 0.4 mm long-fine focus'
_exptl_absorpt_coefficient_mu 0.960
_exptl_absorpt_correction_T_max 0.9343
_exptl_absorpt_correction_T_min 0.6286
_exptl_absorpt_correction_type integration
_exptl_crystal_colour colourless
_exptl_crystal_density_diffrn 1.162
_exptl_crystal_description block
_exptl_crystal_F_000 3636
_exptl_crystal_size_max 0.280
_exptl_crystal_size_mid 0.180
_exptl_crystal_size_min 0.080
_platon_squeeze_details
;
TITL w160      R -3 :h      R = 0.10
CELL   32.9610   32.9610   10.6960     90.00     90.00    120.00
SPGR R-3
# Solvent Accessible Volume =      1904
# Electrons Found in S.A.V. =        85
# Note: Atoms in Void as Cxxx and Qxxx all others
Q101 0.085 0.836 0.146 !       1.04 eA-3
Q102 0.015 0.698 0.123 !       0.73 eA-3
Q103 0.377 0.982 0.202 !       0.52 eA-3
;
_refine_diff_density_max 0.808
_refine_diff_density_min -0.618
_refine_diff_density_rms 0.078
_refine_ls_extinction_coef 0.0020(4)
_refine_ls_extinction_expression Fc^*^=kFc[1+0.001xFc^2^\l^3^/sin(2\q)]^-1/4^
_refine_ls_extinction_method 'SHELXL-2014/7 (Sheldrick 2014'
_refine_ls_goodness_of_fit_ref 1.525
_refine_ls_hydrogen_treatment constr
_refine_ls_matrix_type full
_refine_ls_number_parameters 257
_refine_ls_number_reflns 5631
_refine_ls_number_restraints 183
_refine_ls_restrained_S_all 1.532
_refine_ls_R_factor_all 0.1359
_refine_ls_R_factor_gt 0.0932
_refine_ls_shift/su_max 0.000
_refine_ls_shift/su_mean 0.000
_refine_ls_structure_factor_coef Fsqd
_refine_ls_weighting_details 'w=1/[\s^2^(Fo^2^)+(0.1000P)^2^] where P=(Fo^2^+2Fc^2^)/3'
_refine_ls_weighting_scheme calc
_refine_ls_wR_factor_gt 0.2454
_refine_ls_wR_factor_ref 0.2670
_reflns_Friedel_coverage 0.000
_reflns_number_gt 3353
_reflns_number_total 5631
_reflns_threshold_expression 'I > 2\s(I)'
_cod_data_source_file ja6b08664_si_002.cif
_cod_data_source_block w160
_cod_original_cell_volume 10054.8(7)
_cod_database_code 4131009
_shelx_shelxl_version_number 2014/7
_shelx_space_group_comment
;
The symmetry employed for this shelxl refinement is uniquely defined
by the following loop, which should always be used as a source of
symmetry information in preference to the above space-group names.
They are only intended as comments.
;
_shelx_estimated_absorpt_t_min 0.775
_shelx_estimated_absorpt_t_max 0.927
_platon_squeeze_void_probe_radius 1.20

loop_
_space_group_symop_operation_xyz
'x, y, z'
'-y, x-y, z'
'-x+y, -x, z'
'x+2/3, y+1/3, z+1/3'
'-y+2/3, x-y+1/3, z+1/3'
'-x+y+2/3, -x+1/3, z+1/3'
'x+1/3, y+2/3, z+2/3'
'-y+1/3, x-y+2/3, z+2/3'
'-x+y+1/3, -x+2/3, z+2/3'
'-x, -y, -z'
'y, -x+y, -z'
'x-y, x, -z'
'-x+2/3, -y+1/3, -z+1/3'
'y+2/3, -x+y+1/3, -z+1/3'
'x-y+2/3, x+1/3, -z+1/3'
'-x+1/3, -y+2/3, -z+2/3'
'y+1/3, -x+y+2/3, -z+2/3'
'x-y+1/3, x+2/3, -z+2/3'

loop_
_atom_site_label
_atom_site_type_symbol
_atom_site_fract_x
_atom_site_fract_y
_atom_site_fract_z
_atom_site_U_iso_or_equiv
_atom_site_adp_type
_atom_site_occupancy
_atom_site_site_symmetry_order
_atom_site_calc_flag
_atom_site_refinement_flags_posn
_atom_site_refinement_flags_adp
_atom_site_refinement_flags_occupancy
_atom_site_disorder_assembly
_atom_site_disorder_group
Br1 Br -0.05850(3) 0.41866(3) 0.20542(7) 0.0723(3) Uani 0.5 1 d . . P A 1
C1 C -0.04921(18) 0.40172(14) -0.0719(3) 0.0729(11) Uani 1 1 d . U . . .
C2 C -0.0988(2) 0.37764(15) -0.0839(4) 0.0854(12) Uani 1 1 d . U . . .
C3 C -0.12547(18) 0.3992(2) -0.0611(5) 0.0940(14) Uani 1 1 d . U . . .
H3 H -0.1100 0.4315 -0.0401 0.113 Uiso 1 1 calc R U . . .
C4 C -0.1736(3) 0.3746(3) -0.0686(8) 0.136(2) Uani 1 1 d . U . . .
H4 H -0.1916 0.3890 -0.0488 0.163 Uiso 1 1 calc R U . . .
C5 C -0.1959(3) 0.3258(3) -0.1079(9) 0.150(3) Uani 1 1 d . U . . .
H5 H -0.2290 0.3084 -0.1159 0.180 Uiso 1 1 calc R U . . .
C6 C -0.1707(3) 0.3050(2) -0.1331(7) 0.131(2) Uani 1 1 d . U . . .
H6 H -0.1865 0.2734 -0.1605 0.157 Uiso 1 1 calc R U . . .
C7 C -0.1231(2) 0.32801(19) -0.1204(4) 0.1018(16) Uani 1 1 d . U . . .
C8 C -0.0950(3) 0.3080(2) -0.1390(5) 0.1126(18) Uani 1 1 d . U . . .
H8 H -0.1103 0.2759 -0.1628 0.135 Uiso 1 1 calc R U . . .
C9 C -0.0492(3) 0.3295(2) -0.1265(5) 0.1063(18) Uani 1 1 d . U . . .
H9 H -0.0328 0.3130 -0.1393 0.128 Uiso 1 1 calc R U . . .
C10 C -0.0246(2) 0.37810(16) -0.0933(4) 0.0844(14) Uani 1 1 d . U . . .
O11 O 0.02232(16) 0.40329(15) -0.0771(3) 0.0940(11) Uani 1 1 d . . . . .
C12 C 0.0495(3) 0.3815(3) -0.1101(6) 0.139(3) Uani 1 1 d . . . . .
H12A H 0.0304 0.3475 -0.0987 0.208 Uiso 1 1 calc R U . . .
H12B H 0.0772 0.3938 -0.0562 0.208 Uiso 1 1 calc R U . . .
H12C H 0.0594 0.3884 -0.1978 0.208 Uiso 1 1 calc R U . . .
C13 C -0.02300(15) 0.45230(13) -0.0365(3) 0.0613(9) Uani 1 1 d . U . . .
C14 C -0.02712(15) 0.46655(13) 0.0833(3) 0.0622(9) Uani 1 1 d . U . . .
H14 H -0.0457 0.4430 0.1426 0.075 Uiso 0.5 1 calc R U P A 2
C15 C -0.00567(14) 0.51307(12) 0.1216(3) 0.0590(8) Uani 1 1 d . U . . .
C16 C -0.01409(16) 0.52511(13) 0.2507(3) 0.0650(9) Uani 1 1 d . U . . .
C17 C -0.05943(19) 0.51893(16) 0.2803(4) 0.0798(11) Uani 1 1 d . U . . .
C18 C -0.0960(2) 0.5023(2) 0.1930(5) 0.0916(14) Uani 1 1 d . U . . .
H18 H -0.0910 0.4944 0.1110 0.110 Uiso 1 1 calc R U . . .
C19 C -0.1382(3) 0.4971(3) 0.2227(7) 0.127(2) Uani 1 1 d . U . . .
H19 H -0.1625 0.4865 0.1620 0.152 Uiso 1 1 calc R U . . .
C20 C -0.1457(3) 0.5081(3) 0.3495(9) 0.151(3) Uani 1 1 d . U . . .
H20 H -0.1756 0.5031 0.3732 0.182 Uiso 1 1 calc R U . . .
C21 C -0.1109(3) 0.5250(3) 0.4327(7) 0.130(2) Uani 1 1 d . U . . .
H21 H -0.1162 0.5330 0.5142 0.156 Uiso 1 1 calc R U . . .
C22 C -0.0665(2) 0.53139(19) 0.4026(5) 0.0955(14) Uani 1 1 d . U . . .
C23 C -0.0304(2) 0.54789(18) 0.4902(4) 0.0960(15) Uani 1 1 d . U . . .
H23 H -0.0357 0.5555 0.5721 0.115 Uiso 1 1 calc R U . . .
C24 C 0.0118(2) 0.55339(15) 0.4618(4) 0.0854(13) Uani 1 1 d . U . . .
H24 H 0.0360 0.5652 0.5229 0.103 Uiso 1 1 calc R U . . .
C25 C 0.02018(17) 0.54147(13) 0.3397(3) 0.0683(10) Uani 1 1 d . U . . .
O26 O 0.06205(12) 0.54531(10) 0.3071(3) 0.0785(8) Uani 1 1 d . . . . .
C27 C 0.1020(2) 0.5722(2) 0.3851(6) 0.1083(18) Uani 1 1 d . . . . .
H27A H 0.1130 0.6056 0.3736 0.162 Uiso 1 1 calc R U . . .
H27B H 0.1270 0.5657 0.3622 0.162 Uiso 1 1 calc R U . . .
H27C H 0.0933 0.5637 0.4729 0.162 Uiso 1 1 calc R U . . .

loop_
_atom_site_aniso_label
_atom_site_aniso_U_11
_atom_site_aniso_U_22
_atom_site_aniso_U_33
_atom_site_aniso_U_23
_atom_site_aniso_U_13
_atom_site_aniso_U_12
Br1 0.1013(7) 0.0614(5) 0.0448(4) 0.0040(3) 0.0072(4) 0.0337(4)
C1 0.116(3) 0.058(2) 0.0408(17) 0.0001(14) -0.0005(18) 0.041(2)
C2 0.117(3) 0.061(2) 0.051(2) 0.0048(17) -0.001(2) 0.025(2)
C3 0.087(3) 0.091(3) 0.072(3) 0.011(2) -0.006(2) 0.021(2)
C4 0.104(4) 0.124(5) 0.137(6) 0.022(4) -0.013(4) 0.024(3)
C5 0.123(5) 0.126(5) 0.142(7) -0.013(4) -0.006(4) 0.017(4)
C6 0.141(5) 0.089(4) 0.096(4) -0.003(3) -0.002(4) 0.008(3)
C7 0.135(4) 0.079(3) 0.052(2) 0.002(2) 0.001(2) 0.024(3)
C8 0.190(5) 0.074(3) 0.055(3) 0.008(2) 0.016(3) 0.052(3)
C9 0.198(5) 0.079(3) 0.055(2) -0.002(2) 0.008(3) 0.079(3)
C10 0.157(4) 0.071(2) 0.0421(18) 0.0043(17) 0.007(2) 0.070(3)
O11 0.145(3) 0.127(3) 0.0600(18) -0.0018(17) 0.0023(19) 0.106(3)
C12 0.247(8) 0.198(7) 0.079(4) 0.003(4) 0.016(4) 0.191(7)
C13 0.088(2) 0.0587(19) 0.0440(17) 0.0011(14) 0.0018(16) 0.0417(18)
C14 0.085(2) 0.0579(19) 0.0463(17) 0.0020(14) 0.0059(16) 0.0373(18)
C15 0.083(2) 0.0598(19) 0.0414(16) -0.0002(13) 0.0056(15) 0.0415(18)
C16 0.100(3) 0.0572(19) 0.0425(16) 0.0032(14) 0.0123(16) 0.0429(19)
C17 0.113(3) 0.076(3) 0.061(2) 0.0042(18) 0.019(2) 0.056(2)
C18 0.106(3) 0.112(4) 0.071(3) 0.003(2) 0.013(2) 0.065(3)
C19 0.120(4) 0.176(6) 0.109(4) 0.001(4) 0.018(3) 0.092(4)
C20 0.159(6) 0.207(8) 0.128(5) -0.008(5) 0.038(4) 0.123(6)
C21 0.170(5) 0.167(6) 0.091(4) 0.006(4) 0.044(3) 0.112(5)
C22 0.146(4) 0.094(3) 0.063(2) 0.011(2) 0.038(2) 0.073(3)
C23 0.169(4) 0.090(3) 0.051(2) 0.004(2) 0.023(3) 0.081(3)
C24 0.151(4) 0.062(2) 0.0445(18) 0.0020(16) 0.007(2) 0.054(3)
C25 0.112(3) 0.0512(19) 0.0447(17) 0.0028(14) 0.0052(18) 0.043(2)
O26 0.105(2) 0.0714(17) 0.0601(16) -0.0065(13) -0.0110(15) 0.0454(17)
C27 0.132(5) 0.105(4) 0.094(4) -0.020(3) -0.042(3) 0.064(4)

loop_
_atom_type_symbol
_atom_type_description
_atom_type_scat_dispersion_real
_atom_type_scat_dispersion_imag
_atom_type_scat_source
C C 0.0033 0.0016 'International Tables Vol C Tables 4.2.6.8 and 6.1.1.4'
H H 0.0000 0.0000 'International Tables Vol C Tables 4.2.6.8 and 6.1.1.4'
Br Br -0.2901 2.4595 'International Tables Vol C Tables 4.2.6.8 and 6.1.1.4'
O O 0.0106 0.0060 'International Tables Vol C Tables 4.2.6.8 and 6.1.1.4'

loop_
_exptl_crystal_face_index_h
_exptl_crystal_face_index_k
_exptl_crystal_face_index_l
_exptl_crystal_face_perp_dist
2 -2 1 0.1710
-2 2 -1 0.1710
0 1 2 0.0945
0 -1 -2 0.0945
0 -1 1 0.0430
0 1 -1 0.0430

loop_
_geom_angle_atom_site_label_1
_geom_angle_atom_site_label_2
_geom_angle_atom_site_label_3
_geom_angle
_geom_angle_site_symmetry_1
_geom_angle_site_symmetry_3
C10 C1 C2 120.1(4) . .
C10 C1 C13 119.4(5) . .
C2 C1 C13 120.5(4) . .
C3 C2 C1 122.7(4) . .
C3 C2 C7 118.8(6) . .
C1 C2 C7 118.6(5) . .
C4 C3 C2 121.5(6) . .
C4 C3 H3 119.2 . .
C2 C3 H3 119.2 . .
C3 C4 C5 117.6(8) . .
C3 C4 H4 121.2 . .
C5 C4 H4 121.2 . .
C6 C5 C4 121.5(8) . .
C6 C5 H5 119.3 . .
C4 C5 H5 119.3 . .
C5 C6 C7 122.1(7) . .
C5 C6 H6 119.0 . .
C7 C6 H6 119.0 . .
C6 C7 C8 125.1(7) . .
C6 C7 C2 118.5(7) . .
C8 C7 C2 116.5(6) . .
C9 C8 C7 125.7(6) . .
C9 C8 H8 117.1 . .
C7 C8 H8 117.1 . .
C8 C9 C10 119.1(6) . .
C8 C9 H9 120.5 . .
C10 C9 H9 120.5 . .
O11 C10 C1 116.2(4) . .
O11 C10 C9 123.7(5) . .
C1 C10 C9 120.1(6) . .
C10 O11 C12 117.8(5) . .
O11 C12 H12A 109.5 . .
O11 C12 H12B 109.5 . .
H12A C12 H12B 109.5 . .
O11 C12 H12C 109.5 . .
H12A C12 H12C 109.5 . .
H12B C12 H12C 109.5 . .
C14 C13 C15 117.6(3) . 10_565
C14 C13 C1 120.7(3) . .
C15 C13 C1 121.8(3) 10_565 .
C15 C14 C13 124.1(3) . .
C15 C14 Br1 118.6(3) . .
C13 C14 Br1 116.9(3) . .
C15 C14 H14 118.0 . .
C13 C14 H14 118.0 . .
C14 C15 C13 118.3(3) . 10_565
C14 C15 C16 120.2(3) . .
C13 C15 C16 121.5(3) 10_565 .
C25 C16 C17 119.9(4) . .
C25 C16 C15 121.3(4) . .
C17 C16 C15 118.8(4) . .
C18 C17 C22 119.5(5) . .
C18 C17 C16 122.6(4) . .
C22 C17 C16 117.9(5) . .
C19 C18 C17 121.5(5) . .
C19 C18 H18 119.2 . .
C17 C18 H18 119.2 . .
C18 C19 C20 118.6(7) . .
C18 C19 H19 120.7 . .
C20 C19 H19 120.7 . .
C21 C20 C19 120.5(7) . .
C21 C20 H20 119.7 . .
C19 C20 H20 119.7 . .
C20 C21 C22 121.5(6) . .
C20 C21 H21 119.2 . .
C22 C21 H21 119.2 . .
C23 C22 C21 121.8(5) . .
C23 C22 C17 119.9(5) . .
C21 C22 C17 118.3(6) . .
C24 C23 C22 121.7(4) . .
C24 C23 H23 119.1 . .
C22 C23 H23 119.1 . .
C23 C24 C25 119.9(5) . .
C23 C24 H24 120.1 . .
C25 C24 H24 120.1 . .
C16 C25 O26 117.2(3) . .
C16 C25 C24 120.6(5) . .
O26 C25 C24 122.2(4) . .
C25 O26 C27 118.9(4) . .
O26 C27 H27A 109.5 . .
O26 C27 H27B 109.5 . .
H27A C27 H27B 109.5 . .
O26 C27 H27C 109.5 . .
H27A C27 H27C 109.5 . .
H27B C27 H27C 109.5 . .

loop_
_geom_bond_atom_site_label_1
_geom_bond_atom_site_label_2
_geom_bond_distance
_geom_bond_site_symmetry_2
Br1 C14 1.905(4) .
C1 C10 1.397(7) .
C1 C2 1.423(7) .
C1 C13 1.493(5) .
C2 C3 1.399(8) .
C2 C7 1.470(7) .
C3 C4 1.376(8) .
C3 H3 0.9500 .
C4 C5 1.456(11) .
C4 H4 0.9500 .
C5 C6 1.342(12) .
C5 H5 0.9500 .
C6 C7 1.369(10) .
C6 H6 0.9500 .
C7 C8 1.395(10) .
C8 C9 1.314(10) .
C8 H8 0.9500 .
C9 C10 1.433(8) .
C9 H9 0.9500 .
C10 O11 1.351(7) .
O11 C12 1.445(6) .
C12 H12A 0.9800 .
C12 H12B 0.9800 .
C12 H12C 0.9800 .
C13 C14 1.393(5) .
C13 C15 1.394(5) 10_565
C14 C15 1.391(5) .
C14 H14 0.9500 .
C15 C13 1.394(5) 10_565
C15 C16 1.499(5) .
C16 C25 1.365(6) .
C16 C17 1.440(7) .
C17 C18 1.400(8) .
C17 C22 1.423(6) .
C18 C19 1.354(8) .
C18 H18 0.9500 .
C19 C20 1.454(11) .
C19 H19 0.9500 .
C20 C21 1.333(12) .
C20 H20 0.9500 .
C21 C22 1.410(9) .
C21 H21 0.9500 .
C22 C23 1.393(8) .
C23 C24 1.343(8) .
C23 H23 0.9500 .
C24 C25 1.429(5) .
C24 H24 0.9500 .
C25 O26 1.367(5) .
O26 C27 1.430(6) .
C27 H27A 0.9800 .
C27 H27B 0.9800 .
C27 H27C 0.9800 .

loop_
_geom_torsion_atom_site_label_1
_geom_torsion_atom_site_label_2
_geom_torsion_atom_site_label_3
_geom_torsion_atom_site_label_4
_geom_torsion
_geom_torsion_site_symmetry_1
_geom_torsion_site_symmetry_4
C10 C1 C2 C3 178.6(4) . .
C13 C1 C2 C3 -1.3(6) . .
C10 C1 C2 C7 -0.8(6) . .
C13 C1 C2 C7 179.3(4) . .
C1 C2 C3 C4 -177.4(5) . .
C7 C2 C3 C4 2.0(8) . .
C2 C3 C4 C5 -3.3(10) . .
C3 C4 C5 C6 1.6(13) . .
C4 C5 C6 C7 1.6(13) . .
C5 C6 C7 C8 176.7(7) . .
C5 C6 C7 C2 -2.9(10) . .
C3 C2 C7 C6 1.2(7) . .
C1 C2 C7 C6 -179.4(5) . .
C3 C2 C7 C8 -178.5(4) . .
C1 C2 C7 C8 0.9(6) . .
C6 C7 C8 C9 -179.6(6) . .
C2 C7 C8 C9 0.1(8) . .
C7 C8 C9 C10 -1.3(8) . .
C2 C1 C10 O11 -178.6(4) . .
C13 C1 C10 O11 1.4(5) . .
C2 C1 C10 C9 -0.4(6) . .
C13 C1 C10 C9 179.6(4) . .
C8 C9 C10 O11 179.4(4) . .
C8 C9 C10 C1 1.4(7) . .
C1 C10 O11 C12 -174.1(4) . .
C9 C10 O11 C12 7.8(6) . .
C10 C1 C13 C14 -111.1(4) . .
C2 C1 C13 C14 68.9(5) . .
C10 C1 C13 C15 70.0(5) . 10_565
C2 C1 C13 C15 -110.0(5) . 10_565
C15 C13 C14 C15 2.1(7) 10_565 .
C1 C13 C14 C15 -176.8(4) . .
C15 C13 C14 Br1 -170.7(3) 10_565 .
C1 C13 C14 Br1 10.3(5) . .
C13 C14 C15 C13 -2.1(7) . 10_565
Br1 C14 C15 C13 170.6(3) . 10_565
C13 C14 C15 C16 177.0(4) . .
Br1 C14 C15 C16 -10.3(5) . .
C14 C15 C16 C25 109.3(5) . .
C13 C15 C16 C25 -71.7(5) 10_565 .
C14 C15 C16 C17 -70.5(5) . .
C13 C15 C16 C17 108.6(5) 10_565 .
C25 C16 C17 C18 -180.0(4) . .
C15 C16 C17 C18 -0.2(6) . .
C25 C16 C17 C22 1.4(6) . .
C15 C16 C17 C22 -178.8(4) . .
C22 C17 C18 C19 -0.9(8) . .
C16 C17 C18 C19 -179.5(5) . .
C17 C18 C19 C20 -1.6(11) . .
C18 C19 C20 C21 3.1(13) . .
C19 C20 C21 C22 -2.1(14) . .
C20 C21 C22 C23 -178.2(7) . .
C20 C21 C22 C17 -0.4(11) . .
C18 C17 C22 C23 179.8(5) . .
C16 C17 C22 C23 -1.5(7) . .
C18 C17 C22 C21 1.9(8) . .
C16 C17 C22 C21 -179.4(5) . .
C21 C22 C23 C24 179.2(5) . .
C17 C22 C23 C24 1.3(8) . .
C22 C23 C24 C25 -1.0(7) . .
C17 C16 C25 O26 178.2(3) . .
C15 C16 C25 O26 -1.6(5) . .
C17 C16 C25 C24 -1.1(5) . .
C15 C16 C25 C24 179.1(3) . .
C23 C24 C25 C16 0.9(6) . .
C23 C24 C25 O26 -178.3(4) . .
C16 C25 O26 C27 165.4(4) . .
C24 C25 O26 C27 -15.3(6) . .

loop_
_platon_squeeze_void_nr
_platon_squeeze_void_average_x
_platon_squeeze_void_average_y
_platon_squeeze_void_average_z
_platon_squeeze_void_volume
_platon_squeeze_void_count_electrons
_platon_squeeze_void_content
1 -0.000 -0.000 -0.004 635 29 ' '
2 0.333 0.667 0.632 634 29 ' '
3 0.667 0.333 0.299 635 29 ' '
